data_7233697
loop_
_publ_author_name
'Vel\'asquez, Juan D.'
'Mahmoudi, Ghodrat'
'Zangrando, Ennio'
'Gurbanov, Atash V.'
'Zubkov, Fedor I.'
'Zorlu, Yunus'
'Masoudiasl, Ardavan'
'Echeverr\'ia, Jorge'

_publ_section_title
;
 Experimental and theoretical study of Pb&#x22EF;S and Pb&#x22EF;O \s-hole
 interactions in the crystal structures of Pb(ii) complexes
;
_journal_issue 40
_journal_name_full CrystEngComm
_journal_page_first 6018
_journal_paper_doi 10.1039/C9CE00959K
_journal_volume 21
_journal_year 2019
_chemical_formula_moiety 'C13 H12 N6 O6 Pb S'
_chemical_formula_sum 'C13 H12 N6 O6 Pb S'
_chemical_formula_weight 587.54
_chemical_name_common 'Coordination compound'
_space_group_crystal_system monoclinic
_space_group_IT_number 14
_space_group_name_Hall '-P 2ybc'
_space_group_name_H-M_alt 'P 1 21/c 1'
_symmetry_space_group_name_Hall '-P 2ybc'
_symmetry_space_group_name_H-M 'P 1 21/c 1'
_atom_sites_solution_hydrogens mixed
_audit_update_record
;
2019-06-20 deposited with the CCDC.    2019-09-06 downloaded from the CCDC.
;
_cell_angle_alpha 90
_cell_angle_beta 103.949(3)
_cell_angle_gamma 90
_cell_formula_units_Z 4
_cell_length_a 11.9203(7)
_cell_length_b 19.9475(11)
_cell_length_c 7.7761(4)
_cell_measurement_reflns_used 9987
_cell_measurement_temperature 296.(2)
_cell_measurement_theta_max 27.38
_cell_measurement_theta_min 2.70
_cell_volume 1794.48(17)
_computing_cell_refinement 'APEX2 v2014.11-0 (Bruker AXS)'
_computing_data_collection 'Bruker Instrument Service v2013.12.0.0 (Bruker AXS)'
_computing_data_reduction 'SAINT V8.34A (Bruker AXS)'
_computing_molecular_graphics 'MERCURY (Macrae et al., 2006)'
_computing_publication_material 'PLATON V1.16 (Spek, 2009), SHELXTL V6.14 (Bruker AXS)'
_computing_structure_refinement 'SHELXTL V6.14 (Bruker AXS)'
_computing_structure_solution 'SHELXTL V6.14 (Bruker AXS)'
_diffrn_ambient_temperature 296.(2)
_diffrn_measured_fraction_theta_full 1.000
_diffrn_measured_fraction_theta_max 1.000
_diffrn_measurement_device_type 'Bruker APEX II QUAZAR three-circle diffractometer'
_diffrn_measurement_method '\f and \w scans'
_diffrn_radiation_monochromator 'multilayer QUAZAR mirrors'
_diffrn_radiation_type MoK\a
_diffrn_radiation_wavelength 0.71073
_diffrn_reflns_av_R_equivalents 0.0407
_diffrn_reflns_av_unetI/netI 0.0265
_diffrn_reflns_limit_h_max 14
_diffrn_reflns_limit_h_min -14
_diffrn_reflns_limit_k_max 22
_diffrn_reflns_limit_k_min -23
_diffrn_reflns_limit_l_max 9
_diffrn_reflns_limit_l_min -8
_diffrn_reflns_number 20833
_diffrn_reflns_theta_full 25.01
_diffrn_reflns_theta_max 25.01
_diffrn_reflns_theta_min 2.04
_diffrn_source 'microfocus sealed tube'
_diffrn_source_type ImuS
_exptl_absorpt_coefficient_mu 9.563
_exptl_absorpt_correction_T_max 0.32
_exptl_absorpt_correction_T_min 0.06
_exptl_absorpt_correction_type multi-scan
_exptl_absorpt_process_details 'SADABS V2014/5 (Bruker AXS)'
_exptl_crystal_colour yellow
_exptl_crystal_density_diffrn 2.175
_exptl_crystal_density_method 'not measured'
_exptl_crystal_description block
_exptl_crystal_F_000 1112
_exptl_crystal_size_max 0.652
_exptl_crystal_size_mid 0.300
_exptl_crystal_size_min 0.154
_refine_diff_density_max 1.323
_refine_diff_density_min -1.343
_refine_ls_extinction_method none
_refine_ls_goodness_of_fit_ref 1.025
_refine_ls_hydrogen_treatment mixed
_refine_ls_matrix_type full
_refine_ls_number_parameters 250
_refine_ls_number_reflns 3161
_refine_ls_number_restraints 3
_refine_ls_restrained_S_all 1.025
_refine_ls_R_factor_all 0.0252
_refine_ls_R_factor_gt 0.0214
_refine_ls_shift/su_max 0.001
_refine_ls_shift/su_mean 0.000
_refine_ls_structure_factor_coef Fsqd
_refine_ls_weighting_details 'w=1/[\s^2^(Fo^2^)+(0.0160P)^2^+3.6324P] where P=(Fo^2^+2Fc^2^)/3'
_refine_ls_weighting_scheme calc
_refine_ls_wR_factor_gt 0.0504
_refine_ls_wR_factor_ref 0.0523
_reflns_number_gt 2858
_reflns_number_total 3161
_reflns_threshold_expression 'I > 2\s(I)'
_cod_data_source_file c9ce00959k2.cif
_cod_data_source_block 1
_cod_depositor_comments 'Adding full bibliography for 7233697--7233698.cif.'
_cod_database_code 7233697

loop_
_space_group_symop_operation_xyz
'x, y, z'
'-x, y+1/2, -z+1/2'
'-x, -y, -z'
'x, -y-1/2, z-1/2'

loop_
_atom_site_type_symbol
_atom_site_label
_atom_site_fract_x
_atom_site_fract_y
_atom_site_fract_z
_atom_site_U_iso_or_equiv
_atom_site_adp_type
_atom_site_calc_flag
_atom_site_refinement_flags_adp
_atom_site_refinement_flags_posn
_atom_site_occupancy
C C1 0.9444(4) 0.3708(2) 0.6064(6) 0.0440(10) Uani d . . 1
H H1 0.9654 0.4059 0.5421 0.053 Uiso calc U R 1
C C2 1.0267(4) 0.3270(3) 0.6968(6) 0.0538(12) Uani d . . 1
H H2 1.1035 0.3325 0.693 0.065 Uiso calc U R 1
C C3 0.9960(5) 0.2752(3) 0.7930(6) 0.0609(14) Uani d . . 1
H H3 1.0519 0.2455 0.8535 0.073 Uiso calc U R 1
C C4 0.8829(5) 0.2676(3) 0.7991(7) 0.0618(14) Uani d . . 1
H H4 0.8627 0.2328 0.8652 0.074 Uiso calc U R 1
C C5 0.7988(4) 0.3104(2) 0.7090(6) 0.0490(11) Uani d . . 1
H H5 0.722 0.3048 0.7132 0.059 Uiso calc U R 1
C C6 0.8307(4) 0.3624(2) 0.6117(5) 0.0383(9) Uani d . . 1
C C13 0.1525(5) 0.4684(3) -0.0483(7) 0.0631(14) Uani d . . 1
H H13 0.1069 0.43 -0.066 0.076 Uiso calc U R 1
C C12 0.1058(5) 0.5263(3) -0.1278(7) 0.0657(15) Uani d . . 1
H H12 0.0307 0.527 -0.1982 0.079 Uiso calc U R 1
C C11 0.1714(5) 0.5833(3) -0.1019(7) 0.0645(14) Uani d . . 1
H H11 0.1417 0.6235 -0.1543 0.077 Uiso calc U R 1
C C10 0.2822(4) 0.5802(2) 0.0031(6) 0.0529(12) Uani d . . 1
H H10 0.3285 0.6183 0.0233 0.064 Uiso calc U R 1
C C8 0.4397(4) 0.5144(2) 0.1924(5) 0.0405(9) Uani d . . 1
H H8 0.4842 0.5528 0.2239 0.049 Uiso calc U R 1
C C9 0.3234(4) 0.5196(2) 0.0777(5) 0.0402(9) Uani d . . 1
C C7 0.6439(4) 0.3998(2) 0.4186(5) 0.0372(9) Uani d . . 1
H H2n 0.619(4) 0.4969(12) 0.396(5) 0.045 Uiso d U D 1
H H1n 0.777(4) 0.4505(12) 0.521(5) 0.045 Uiso d U D 1
N N1 0.7497(3) 0.41028(17) 0.5206(5) 0.0422(8) Uani d . D 1
N N2 0.5881(3) 0.45744(17) 0.3598(5) 0.0409(8) Uani d . D 1
N N3 0.4802(3) 0.45734(16) 0.2493(4) 0.0367(7) Uani d . . 1
N N4 0.2588(3) 0.46351(18) 0.0523(5) 0.0486(9) Uani d . . 1
N N5 0.3958(4) 0.3147(2) -0.1763(5) 0.0500(9) Uani d . . 1
N N6 0.2039(3) 0.41825(17) 0.4288(5) 0.0446(9) Uani d . . 1
O O1 0.4314(4) 0.36355(19) -0.0786(5) 0.0777(12) Uani d . . 1
O O3 0.4411(5) 0.3003(2) -0.2960(6) 0.0952(15) Uani d . . 1
O O2 0.3192(4) 0.2800(2) -0.1419(6) 0.0824(12) Uani d . . 1
O O4 0.3128(3) 0.42192(16) 0.4598(4) 0.0520(8) Uani d . . 1
O O5 0.1528(3) 0.37285(19) 0.3358(5) 0.0676(10) Uani d . . 1
O O6 0.1508(3) 0.46139(17) 0.4905(6) 0.0724(11) Uani d . . 1
Pb Pb1 0.35439(2) 0.34790(2) 0.19223(2) 0.04096(7) Uani d . . 1
S S1 0.58769(11) 0.32315(6) 0.36211(18) 0.0523(3) Uani d . . 1

loop_
_atom_site_aniso_label
_atom_site_aniso_U_11
_atom_site_aniso_U_22
_atom_site_aniso_U_33
_atom_site_aniso_U_12
_atom_site_aniso_U_13
_atom_site_aniso_U_23
C1 0.042(3) 0.040(2) 0.048(2) -0.0050(19) 0.007(2) 0.0001(19)
C2 0.040(3) 0.058(3) 0.060(3) 0.006(2) 0.004(2) -0.001(2)
C3 0.068(4) 0.051(3) 0.058(3) 0.017(3) 0.004(3) 0.003(2)
C4 0.081(4) 0.049(3) 0.057(3) 0.003(3) 0.019(3) 0.013(2)
C5 0.053(3) 0.046(3) 0.052(3) -0.003(2) 0.021(2) 0.006(2)
C6 0.041(3) 0.035(2) 0.037(2) 0.0016(18) 0.0082(18) -0.0040(17)
C13 0.050(3) 0.066(3) 0.066(3) -0.007(3) 0.000(3) -0.010(3)
C12 0.046(3) 0.084(4) 0.058(3) 0.013(3) -0.003(2) -0.001(3)
C11 0.062(4) 0.067(4) 0.062(3) 0.021(3) 0.011(3) 0.013(3)
C10 0.051(3) 0.046(3) 0.061(3) 0.006(2) 0.013(2) 0.006(2)
C8 0.038(2) 0.034(2) 0.050(2) -0.0081(18) 0.0107(19) -0.0003(18)
C9 0.039(3) 0.040(2) 0.044(2) 0.0001(18) 0.0148(19) -0.0022(18)
C7 0.034(2) 0.038(2) 0.042(2) -0.0023(18) 0.0138(18) -0.0013(17)
N1 0.037(2) 0.0309(18) 0.058(2) -0.0033(15) 0.0104(17) 0.0029(16)
N2 0.032(2) 0.0304(18) 0.059(2) -0.0040(15) 0.0080(16) -0.0020(16)
N3 0.0299(19) 0.0339(18) 0.0465(18) -0.0014(14) 0.0097(15) -0.0037(15)
N4 0.041(2) 0.046(2) 0.053(2) -0.0028(17) 0.0011(17) -0.0040(17)
N5 0.052(3) 0.042(2) 0.054(2) 0.0120(19) 0.0093(19) 0.0015(18)
N6 0.040(2) 0.0343(19) 0.063(2) -0.0074(17) 0.0198(18) 0.0017(17)
O1 0.099(3) 0.063(2) 0.081(3) -0.034(2) 0.042(2) -0.018(2)
O3 0.139(4) 0.081(3) 0.079(3) 0.034(3) 0.053(3) 0.007(2)
O2 0.078(3) 0.070(3) 0.100(3) -0.026(2) 0.023(2) -0.024(2)
O4 0.0370(19) 0.0514(18) 0.065(2) -0.0034(14) 0.0064(15) -0.0077(15)
O5 0.050(2) 0.057(2) 0.098(3) -0.0227(17) 0.023(2) -0.025(2)
O6 0.060(2) 0.047(2) 0.126(3) -0.0109(17) 0.055(2) -0.020(2)
Pb1 0.03542(11) 0.03120(10) 0.05831(11) -0.00601(6) 0.01529(8) -0.00679(7)
S1 0.0434(7) 0.0303(5) 0.0791(8) -0.0027(5) 0.0070(6) -0.0055(5)

loop_
_atom_type_symbol
_atom_type_description
_atom_type_scat_dispersion_real
_atom_type_scat_dispersion_imag
_atom_type_scat_source
C C 0.0033 0.0016 'International Tables Vol C Tables 4.2.6.8 and 6.1.1.4'
H H 0.0000 0.0000 'International Tables Vol C Tables 4.2.6.8 and 6.1.1.4'
N N 0.0061 0.0033 'International Tables Vol C Tables 4.2.6.8 and 6.1.1.4'
O O 0.0106 0.0060 'International Tables Vol C Tables 4.2.6.8 and 6.1.1.4'
Pb Pb -3.3944 10.1111 'International Tables Vol C Tables 4.2.6.8 and 6.1.1.4'
S S 0.1246 0.1234 'International Tables Vol C Tables 4.2.6.8 and 6.1.1.4'

loop_
_geom_angle_atom_site_label_1
_geom_angle_atom_site_label_2
_geom_angle_atom_site_label_3
_geom_angle
C2 C1 C6 119.6(4)
C2 C1 H1 120.2
C6 C1 H1 120.2
C1 C2 C3 120.4(5)
C1 C2 H2 119.8
C3 C2 H2 119.8
C4 C3 C2 119.7(5)
C4 C3 H3 120.2
C2 C3 H3 120.2
C3 C4 C5 121.1(5)
C3 C4 H4 119.4
C5 C4 H4 119.4
C4 C5 C6 118.7(5)
C4 C5 H5 120.7
C6 C5 H5 120.7
C1 C6 C5 120.5(4)
C1 C6 N1 117.4(4)
C5 C6 N1 122.1(4)
N4 C13 C12 124.0(5)
N4 C13 H13 118.0
C12 C13 H13 118.0
C13 C12 C11 118.7(5)
C13 C12 H12 120.6
C11 C12 H12 120.6
C12 C11 C10 118.9(5)
C12 C11 H11 120.5
C10 C11 H11 120.5
C11 C10 C9 118.9(5)
C11 C10 H10 120.6
C9 C10 H10 120.6
N3 C8 C9 120.0(4)
N3 C8 H8 120.0
C9 C8 H8 120.0
N4 C9 C10 122.3(4)
N4 C9 C8 117.2(4)
C10 C9 C8 120.5(4)
N1 C7 N2 112.7(4)
N1 C7 S1 123.8(3)
N2 C7 S1 123.4(3)
C7 N1 C6 128.5(4)
C7 N1 H1n 116.(3)
C6 N1 H1n 115.(3)
C7 N2 N3 121.6(3)
C7 N2 H2n 121.(3)
N3 N2 H2n 117.(3)
C8 N3 N2 116.0(3)
C8 N3 Pb1 122.1(3)
N2 N3 Pb1 121.4(2)
C13 N4 C9 117.3(4)
C13 N4 Pb1 123.8(3)
C9 N4 Pb1 118.9(3)
O3 N5 O2 121.6(5)
O3 N5 O1 120.2(5)
O2 N5 O1 118.1(4)
O5 N6 O6 121.2(4)
O5 N6 O4 119.8(4)
O6 N6 O4 119.0(4)
N5 O1 Pb1 105.9(3)
N6 O4 Pb1 101.1(2)
O1 Pb1 N3 74.27(11)
O1 Pb1 N4 76.03(13)
N3 Pb1 N4 61.53(11)
O1 Pb1 O4 138.80(11)
N3 Pb1 O4 67.52(10)
N4 Pb1 O4 72.71(11)
O1 Pb1 S1 84.04(12)
N3 Pb1 S1 66.91(8)
N4 Pb1 S1 127.94(8)
O4 Pb1 S1 94.51(7)
C7 S1 Pb1 104.41(15)

loop_
_geom_bond_atom_site_label_1
_geom_bond_atom_site_label_2
_geom_bond_distance
C1 C2 1.373(6)
C1 C6 1.376(6)
C1 H1 0.93
C2 C3 1.376(7)
C2 H2 0.93
C3 C4 1.369(8)
C3 H3 0.93
C4 C5 1.375(7)
C4 H4 0.93
C5 C6 1.390(6)
C5 H5 0.93
C6 N1 1.420(5)
C13 N4 1.322(6)
C13 C12 1.365(7)
C13 H13 0.93
C12 C11 1.366(8)
C12 H12 0.93
C11 C10 1.377(7)
C11 H11 0.93
C10 C9 1.379(6)
C10 H10 0.93
C8 N3 1.274(5)
C8 C9 1.460(6)
C8 H8 0.93
C9 N4 1.345(5)
C7 N1 1.335(5)
C7 N2 1.352(5)
C7 S1 1.685(4)
N1 H1n 0.865(19)
N2 N3 1.364(5)
N2 H2n 0.884(14)
N3 Pb1 2.625(3)
N4 Pb1 2.684(4)
N5 O3 1.218(5)
N5 O2 1.226(5)
N5 O1 1.245(5)
N6 O5 1.225(5)
N6 O6 1.231(5)
N6 O4 1.264(5)
O1 Pb1 2.511(4)
O4 Pb1 2.693(3)
Pb1 S1 2.8199(13)

loop_
_geom_hbond_atom_site_label_D
_geom_hbond_atom_site_label_H
_geom_hbond_atom_site_label_A
_geom_hbond_site_symmetry_A
_geom_hbond_distance_DH
_geom_hbond_distance_HA
_geom_hbond_distance_DA
_geom_hbond_angle_DHA
C1 H1 O6 1_655 0.93 2.59 3.347(6) 139.2
C8 H8 O1 3_665 0.93 2.37 3.118(5) 137.2
N2 H2n O4 3_666 0.884(14) 2.026(18) 2.891(5) 166.(4)
N1 H1n N6 3_666 0.865(19) 2.65(2) 3.472(5) 159.(4)
N1 H1n O6 3_666 0.865(19) 1.97(2) 2.831(5) 175.(4)

loop_
_geom_torsion_atom_site_label_1
_geom_torsion_atom_site_label_2
_geom_torsion_atom_site_label_3
_geom_torsion_atom_site_label_4
_geom_torsion
C6 C1 C2 C3 -0.3(7)
C1 C2 C3 C4 -0.3(7)
C2 C3 C4 C5 0.7(8)
C3 C4 C5 C6 -0.4(7)
C2 C1 C6 C5 0.6(6)
C2 C1 C6 N1 178.1(4)
C4 C5 C6 C1 -0.3(7)
C4 C5 C6 N1 -177.6(4)
N4 C13 C12 C11 -0.5(9)
C13 C12 C11 C10 0.1(8)
C12 C11 C10 C9 0.3(8)
C11 C10 C9 N4 -0.4(7)
C11 C10 C9 C8 -178.9(4)
N3 C8 C9 N4 7.0(6)
N3 C8 C9 C10 -174.4(4)
N2 C7 N1 C6 176.8(4)
S1 C7 N1 C6 -5.5(6)
C1 C6 N1 C7 137.4(4)
C5 C6 N1 C7 -45.2(6)
N1 C7 N2 N3 178.0(3)
S1 C7 N2 N3 0.3(6)
C9 C8 N3 N2 -178.1(3)
C9 C8 N3 Pb1 -5.9(5)
C7 N2 N3 C8 -175.1(4)
C7 N2 N3 Pb1 12.6(5)
C12 C13 N4 C9 0.5(8)
C12 C13 N4 Pb1 -176.2(4)
C10 C9 N4 C13 0.0(7)
C8 C9 N4 C13 178.5(4)
C10 C9 N4 Pb1 176.8(3)
C8 C9 N4 Pb1 -4.6(5)
O3 N5 O1 Pb1 -162.5(4)
O2 N5 O1 Pb1 13.6(5)
O5 N6 O4 Pb1 20.2(4)
O6 N6 O4 Pb1 -158.4(3)
N1 C7 S1 Pb1 171.9(3)
N2 C7 S1 Pb1 -10.7(4)
